data_4324589
loop_
_publ_author_name
'LeAnn Ladner'
'Tu Ngo'
'Carlos Crawford'
'Zerihun Assefa'
'Richard E. Sykora'

_publ_contact_author_address
;University of South Alabama
Department of Chemistry
Chemistry Building, Room 223
Mobile  AL  36688-0002
;
_publ_contact_author_email rsykora@jaguar1.usouthal.edu
_publ_contact_author_fax 1(251)4607359
_publ_contact_author_name 'Richard E. Sykora'
_publ_contact_author_phone 1(251)4607422
_publ_section_title
;
 Solid-State Photoluminescence Sensitization of Tb3+ by Novel Au2Pt2 and
 Au2Pt4 Cyanide Clusters
;
_journal_name_full 'Inorganic Chemistry'
_journal_page_first 2199
_journal_page_last 2206
_journal_paper_doi 10.1021/ic101836a
_journal_volume 50
_journal_year 2011
_chemical_formula_moiety
;
C16 H16 Au N8 O4 Pt Tb, 1.5(C10 H8 N2), 2(H2 O)
;
_chemical_formula_sum 'C31 H32 Au N11 O6 Pt Tb'
_chemical_formula_weight 1205.65
_chemical_name_systematic
; 
 ? 
;
_space_group_IT_number 2
_symmetry_cell_setting triclinic
_symmetry_space_group_name_Hall '-P 1'
_symmetry_space_group_name_H-M 'P -1'
_atom_sites_solution_hydrogens mixed
_atom_sites_solution_primary direct
_atom_sites_solution_secondary difmap
_audit_creation_method SHELXL-97
_cell_angle_alpha 101.410(2)
_cell_angle_beta 92.067(2)
_cell_angle_gamma 91.196(2)
_cell_formula_units_Z 2
_cell_length_a 10.0646(2)
_cell_length_b 10.7649(2)
_cell_length_c 17.6655(3)
_cell_measurement_reflns_used 20508
_cell_measurement_temperature 295(2)
_cell_measurement_theta_max 28.3266
_cell_measurement_theta_min 3.1069
_cell_volume 1874.14(6)
_computing_structure_refinement 'SHELXL-97 (Sheldrick, 1997)'
_computing_structure_solution 'SHELXS-97 (Sheldrick, 1990)'
_diffrn_ambient_temperature 295(2)
_diffrn_detector_area_resol_mean 16.0514
_diffrn_measured_fraction_theta_full 0.998
_diffrn_measured_fraction_theta_max 0.998
_diffrn_measurement_device_type 'Xcalibur, Eos'
_diffrn_measurement_method '\w scans'
_diffrn_radiation_monochromator graphite
_diffrn_radiation_source 'fine-focus sealed tube'
_diffrn_radiation_type MoK\a
_diffrn_radiation_wavelength 0.71073
_diffrn_reflns_av_R_equivalents 0.0488
_diffrn_reflns_av_sigmaI/netI 0.0343
_diffrn_reflns_limit_h_max 12
_diffrn_reflns_limit_h_min -12
_diffrn_reflns_limit_k_max 13
_diffrn_reflns_limit_k_min -13
_diffrn_reflns_limit_l_max 21
_diffrn_reflns_limit_l_min -21
_diffrn_reflns_number 30531
_diffrn_reflns_theta_full 25.68
_diffrn_reflns_theta_max 25.68
_diffrn_reflns_theta_min 3.12
_exptl_absorpt_coefficient_mu 9.550
_exptl_absorpt_correction_T_max 1.000
_exptl_absorpt_correction_T_min 0.48394
_exptl_absorpt_correction_type multi-scan
_exptl_absorpt_process_details CrysAlis
_exptl_crystal_colour colorless
_exptl_crystal_density_diffrn 2.136
_exptl_crystal_description prism
_exptl_crystal_F_000 1130
_exptl_crystal_size_max 0.28
_exptl_crystal_size_mid 0.23
_exptl_crystal_size_min 0.18
_refine_diff_density_max 1.331
_refine_diff_density_min -1.429
_refine_diff_density_rms 0.114
_refine_ls_extinction_coef 0.00025(7)
_refine_ls_extinction_expression Fc^*^=kFc[1+0.001xFc^2^\l^3^/sin(2\q)]^-1/4^
_refine_ls_extinction_method SHELXL
_refine_ls_goodness_of_fit_ref 1.019
_refine_ls_hydrogen_treatment constr
_refine_ls_matrix_type full
_refine_ls_number_parameters 461
_refine_ls_number_reflns 7106
_refine_ls_number_restraints 0
_refine_ls_restrained_S_all 1.019
_refine_ls_R_factor_all 0.0290
_refine_ls_R_factor_gt 0.0227
_refine_ls_shift/su_max 0.003
_refine_ls_shift/su_mean 0.000
_refine_ls_structure_factor_coef Fsqd
_refine_ls_weighting_details 'calc w=1/[\s^2^(Fo^2^)+(0.0284P)^2^+0.0000P] where P=(Fo^2^+2Fc^2^)/3'
_refine_ls_weighting_scheme calc
_refine_ls_wR_factor_gt 0.0539
_refine_ls_wR_factor_ref 0.0548
_reflns_number_gt 6001
_reflns_number_total 7106
_reflns_threshold_expression >2sigma(I)
_cod_data_source_file ic101836a_si_002_1.cif
_cod_data_source_block 2
_cod_database_code 4324589

loop_
_symmetry_equiv_pos_as_xyz
'x, y, z'
'-x, -y, -z'

loop_
_atom_site_label
_atom_site_type_symbol
_atom_site_fract_x
_atom_site_fract_y
_atom_site_fract_z
_atom_site_U_iso_or_equiv
_atom_site_adp_type
_atom_site_occupancy
_atom_site_symmetry_multiplicity
_atom_site_calc_flag
_atom_site_refinement_flags
Tb1 Tb 0.783070(19) 0.652590(18) 0.184941(11) 0.02441(6) Uani 1 1 d .
Pt1 Pt 0.585799(17) 0.196633(15) 0.246980(9) 0.02749(6) Uani 1 1 d .
Au1 Au 0.60942(2) 1.068413(16) 0.068666(10) 0.03669(6) Uani 1 1 d .
C1 C 0.6784(5) 0.9146(4) 0.1004(2) 0.0338(10) Uani 1 1 d .
C2 C 0.5469(5) 1.2266(4) 0.0384(3) 0.0406(12) Uani 1 1 d .
C3 C 0.6502(4) 0.3576(4) 0.2210(2) 0.0277(10) Uani 1 1 d .
C4 C 0.7741(5) 0.1537(4) 0.2661(3) 0.0377(11) Uani 1 1 d .
C5 C 0.5286(5) 0.0354(5) 0.2768(3) 0.0384(11) Uani 1 1 d .
C6 C 0.3975(5) 0.2417(4) 0.2309(3) 0.0358(11) Uani 1 1 d .
C7 C 0.9031(6) 0.3739(5) 0.0844(3) 0.0488(13) Uani 1 1 d .
H7 H 0.8132 0.3516 0.0838 0.059 Uiso 1 1 calc R
C8 C 0.9915(7) 0.2792(6) 0.0596(3) 0.0644(17) Uani 1 1 d .
H8 H 0.9623 0.1954 0.0427 0.077 Uiso 1 1 calc R
C9 C 1.1246(7) 0.3132(7) 0.0607(3) 0.0701(19) Uani 1 1 d .
H9 H 1.1873 0.2523 0.0449 0.084 Uiso 1 1 calc R
C10 C 1.1629(6) 0.4369(6) 0.0851(3) 0.0578(16) Uani 1 1 d .
H10 H 1.2525 0.4607 0.0869 0.069 Uiso 1 1 calc R
C11 C 1.0687(5) 0.5273(5) 0.1072(2) 0.0394(12) Uani 1 1 d .
C12 C 1.1036(5) 0.6647(5) 0.1292(3) 0.0406(12) Uani 1 1 d .
C13 C 1.2329(6) 0.7110(7) 0.1242(3) 0.0686(18) Uani 1 1 d .
H13 H 1.3013 0.6558 0.1094 0.082 Uiso 1 1 calc R
C14 C 1.2573(7) 0.8399(8) 0.1414(4) 0.087(2) Uani 1 1 d .
H14 H 1.3426 0.8723 0.1377 0.104 Uiso 1 1 calc R
C15 C 1.1576(7) 0.9194(7) 0.1638(4) 0.0746(19) Uani 1 1 d .
H15 H 1.1727 1.0068 0.1758 0.090 Uiso 1 1 calc R
C16 C 1.0321(6) 0.8665(5) 0.1680(3) 0.0570(15) Uani 1 1 d .
H16 H 0.9632 0.9208 0.1835 0.068 Uiso 1 1 calc R
C17 C 1.1872(5) 0.7997(5) 0.3683(3) 0.0502(14) Uani 1 1 d .
H17 H 1.2051 0.7732 0.3164 0.060 Uiso 1 1 calc R
C18 C 1.2905(5) 0.8535(5) 0.4195(4) 0.0597(16) Uani 1 1 d .
H18 H 1.3754 0.8630 0.4018 0.072 Uiso 1 1 calc R
C19 C 1.2658(5) 0.8923(5) 0.4959(3) 0.0527(14) Uani 1 1 d .
H19 H 1.3335 0.9265 0.5316 0.063 Uiso 1 1 calc R
C20 C 1.1386(5) 0.8793(4) 0.5183(3) 0.0423(12) Uani 1 1 d .
H20 H 1.1194 0.9064 0.5700 0.051 Uiso 1 1 calc R
C21 C 1.0387(4) 0.8270(4) 0.4662(2) 0.0341(11) Uani 1 1 d .
C22 C 0.8990(4) 0.8123(4) 0.4879(2) 0.0326(10) Uani 1 1 d .
C23 C 0.8682(5) 0.8132(5) 0.5645(3) 0.0506(14) Uani 1 1 d .
H23 H 0.9351 0.8200 0.6029 0.061 Uiso 1 1 calc R
C24 C 0.7368(6) 0.8038(5) 0.5818(3) 0.0601(16) Uani 1 1 d .
H24 H 0.7139 0.8046 0.6324 0.072 Uiso 1 1 calc R
C25 C 0.6399(6) 0.7932(5) 0.5246(4) 0.0580(16) Uani 1 1 d .
H25 H 0.5506 0.7865 0.5356 0.070 Uiso 1 1 calc R
C26 C 0.6771(5) 0.7926(5) 0.4508(3) 0.0473(13) Uani 1 1 d .
H26 H 0.6110 0.7852 0.4119 0.057 Uiso 1 1 calc R
C27 C 0.4289(4) 0.5146(4) 0.5060(3) 0.0365(11) Uani 1 1 d .
C28 C 0.3775(5) 0.5347(5) 0.5779(3) 0.0515(14) Uani 1 1 d .
H28 H 0.4324 0.5320 0.6210 0.062 Uiso 1 1 calc R
C29 C 0.2441(5) 0.5592(5) 0.5868(3) 0.0537(14) Uani 1 1 d .
H29 H 0.2085 0.5740 0.6355 0.064 Uiso 1 1 calc R
C30 C 0.1663(5) 0.5612(5) 0.5229(3) 0.0502(13) Uani 1 1 d .
H30 H 0.0758 0.5757 0.5266 0.060 Uiso 1 1 calc R
C31 C 0.2243(5) 0.5413(5) 0.4524(3) 0.0521(14) Uani 1 1 d .
H31 H 0.1704 0.5432 0.4088 0.063 Uiso 1 1 calc R
N1 N 0.7168(4) 0.8294(4) 0.1224(2) 0.0388(9) Uani 1 1 d .
N2 N 0.5152(5) 1.3188(4) 0.0236(3) 0.0571(13) Uani 1 1 d .
N3 N 0.6923(4) 0.4501(3) 0.2076(2) 0.0325(9) Uani 1 1 d .
N4 N 0.8812(4) 0.1283(4) 0.2785(3) 0.0566(12) Uani 1 1 d .
N5 N 0.5035(5) -0.0585(4) 0.2934(3) 0.0600(13) Uani 1 1 d .
N6 N 0.2905(4) 0.2715(4) 0.2239(3) 0.0546(12) Uani 1 1 d .
N7 N 0.9394(4) 0.4949(4) 0.1091(2) 0.0347(9) Uani 1 1 d .
N8 N 1.0046(4) 0.7427(4) 0.1512(2) 0.0412(10) Uani 1 1 d .
N9 N 1.0622(4) 0.7840(4) 0.3906(2) 0.0378(9) Uani 1 1 d .
N10 N 0.8032(4) 0.8023(3) 0.4319(2) 0.0332(9) Uani 1 1 d .
N11 N 0.3528(4) 0.5194(4) 0.4426(2) 0.0428(10) Uani 1 1 d .
O1 O 0.9283(3) 0.6030(3) 0.27991(17) 0.0373(8) Uani 1 1 d .
H1A H 0.9381 0.5252 0.2811 0.056 Uiso 1 1 d .
H1B H 0.9604 0.6654 0.3133 0.056 Uiso 1 1 d .
O2 O 0.8152(3) 0.8351(3) 0.28363(17) 0.0391(8) Uani 1 1 d .
H2A H 0.8189 0.8149 0.3278 0.059 Uiso 1 1 d .
H2B H 0.8053 0.9075 0.2721 0.059 Uiso 1 1 d .
O3 O 0.5727(3) 0.6918(3) 0.2389(2) 0.0514(10) Uani 1 1 d .
H3A H 0.5299 0.6389 0.2593 0.077 Uiso 1 1 d .
H3B H 0.5550 0.7525 0.2754 0.077 Uiso 1 1 d .
O4 O 0.6484(3) 0.5641(3) 0.07260(18) 0.0409(8) Uani 1 1 d .
H4A H 0.6208 0.4887 0.0540 0.061 Uiso 1 1 d .
H4B H 0.5997 0.6162 0.0549 0.061 Uiso 1 1 d .
O5 O 0.3725(4) 0.5526(3) 0.2829(2) 0.0560(10) Uani 1 1 d .
H5A H 0.3607 0.4789 0.2551 0.084 Uiso 1 1 d .
H5B H 0.3742 0.5436 0.3297 0.084 Uiso 1 1 d .
O6 O 0.0368(3) 0.3748(3) 0.2782(2) 0.0552(10) Uani 1 1 d .
H6A H -0.0158 0.3114 0.2766 0.083 Uiso 1 1 d .
H6B H 0.1069 0.3443 0.2573 0.083 Uiso 1 1 d .

loop_
_atom_site_aniso_label
_atom_site_aniso_U_11
_atom_site_aniso_U_22
_atom_site_aniso_U_33
_atom_site_aniso_U_23
_atom_site_aniso_U_13
_atom_site_aniso_U_12
Tb1 0.02761(12) 0.02257(11) 0.02470(11) 0.00893(8) -0.00112(8) 0.00223(8)
Pt1 0.03199(10) 0.02397(10) 0.02875(10) 0.01001(7) 0.00465(7) 0.00158(7)
Au1 0.05243(13) 0.02621(11) 0.03313(10) 0.01199(8) -0.01007(9) 0.00225(8)
C1 0.043(3) 0.030(3) 0.028(2) 0.007(2) -0.007(2) 0.000(2)
C2 0.052(3) 0.033(3) 0.035(3) 0.009(2) -0.020(2) -0.005(2)
C3 0.026(2) 0.033(3) 0.026(2) 0.010(2) -0.0021(18) 0.003(2)
C4 0.040(3) 0.032(3) 0.042(3) 0.009(2) -0.002(2) 0.003(2)
C5 0.038(3) 0.036(3) 0.044(3) 0.014(2) 0.015(2) 0.005(2)
C6 0.039(3) 0.031(3) 0.040(3) 0.013(2) 0.007(2) 0.006(2)
C7 0.055(3) 0.050(3) 0.039(3) 0.003(3) 0.003(3) 0.009(3)
C8 0.092(5) 0.055(4) 0.044(3) 0.001(3) 0.007(3) 0.031(4)
C9 0.078(5) 0.090(5) 0.045(3) 0.013(4) 0.017(3) 0.043(4)
C10 0.047(3) 0.085(5) 0.045(3) 0.017(3) 0.018(3) 0.021(3)
C11 0.040(3) 0.062(3) 0.018(2) 0.012(2) 0.004(2) 0.011(3)
C12 0.035(3) 0.064(4) 0.026(2) 0.018(2) 0.004(2) -0.003(2)
C13 0.036(3) 0.106(6) 0.062(4) 0.012(4) 0.006(3) -0.006(3)
C14 0.062(5) 0.127(7) 0.072(5) 0.025(5) 0.001(4) -0.046(5)
C15 0.078(5) 0.067(4) 0.076(5) 0.011(4) 0.008(4) -0.032(4)
C16 0.060(4) 0.049(3) 0.064(4) 0.018(3) 0.000(3) -0.016(3)
C17 0.044(3) 0.065(4) 0.047(3) 0.019(3) 0.014(3) 0.011(3)
C18 0.035(3) 0.061(4) 0.091(5) 0.031(4) 0.009(3) 0.001(3)
C19 0.041(3) 0.046(3) 0.068(4) 0.006(3) -0.015(3) -0.003(3)
C20 0.048(3) 0.035(3) 0.040(3) -0.001(2) -0.003(2) 0.003(2)
C21 0.036(3) 0.039(3) 0.030(2) 0.013(2) 0.000(2) 0.005(2)
C22 0.040(3) 0.027(2) 0.032(2) 0.007(2) 0.006(2) 0.002(2)
C23 0.058(3) 0.063(4) 0.036(3) 0.022(3) 0.004(3) 0.009(3)
C24 0.067(4) 0.069(4) 0.052(3) 0.026(3) 0.029(3) 0.011(3)
C25 0.050(3) 0.047(3) 0.080(4) 0.012(3) 0.032(3) 0.002(3)
C26 0.039(3) 0.044(3) 0.056(3) 0.001(3) 0.002(3) 0.000(2)
C27 0.042(3) 0.027(2) 0.039(3) 0.003(2) 0.001(2) 0.000(2)
C28 0.048(3) 0.063(4) 0.041(3) 0.004(3) 0.004(3) 0.003(3)
C29 0.049(3) 0.066(4) 0.044(3) 0.004(3) 0.009(3) 0.005(3)
C30 0.036(3) 0.050(3) 0.064(4) 0.008(3) 0.007(3) 0.000(3)
C31 0.046(3) 0.051(3) 0.062(4) 0.020(3) -0.014(3) 0.000(3)
N1 0.046(2) 0.033(2) 0.039(2) 0.0122(19) -0.0094(19) 0.0011(19)
N2 0.080(3) 0.029(2) 0.064(3) 0.020(2) -0.034(3) -0.004(2)
N3 0.036(2) 0.030(2) 0.034(2) 0.0134(18) 0.0004(17) -0.0034(18)
N4 0.046(3) 0.060(3) 0.063(3) 0.011(2) -0.008(2) 0.007(2)
N5 0.064(3) 0.041(3) 0.084(3) 0.028(3) 0.031(3) 0.009(2)
N6 0.036(3) 0.063(3) 0.070(3) 0.025(3) 0.006(2) 0.006(2)
N7 0.037(2) 0.039(2) 0.028(2) 0.0045(18) 0.0014(17) 0.0071(18)
N8 0.038(2) 0.042(3) 0.045(2) 0.014(2) 0.0047(19) -0.006(2)
N9 0.035(2) 0.046(2) 0.034(2) 0.0107(19) 0.0034(18) 0.0063(19)
N10 0.033(2) 0.032(2) 0.034(2) 0.0039(17) 0.0017(17) -0.0026(17)
N11 0.048(3) 0.043(2) 0.040(2) 0.0133(19) 0.000(2) 0.003(2)
O1 0.0460(19) 0.0283(17) 0.0358(17) 0.0039(14) -0.0103(15) 0.0064(15)
O2 0.058(2) 0.0273(17) 0.0315(17) 0.0060(14) -0.0075(15) 0.0091(15)
O3 0.050(2) 0.0303(19) 0.076(3) 0.0103(18) 0.028(2) 0.0073(16)
O4 0.053(2) 0.0285(17) 0.0421(19) 0.0132(15) -0.0194(16) -0.0033(15)
O5 0.063(2) 0.051(2) 0.056(2) 0.0126(19) 0.0198(19) 0.0007(19)
O6 0.040(2) 0.045(2) 0.082(3) 0.014(2) 0.0069(19) 0.0108(17)

loop_
_atom_type_symbol
_atom_type_description
_atom_type_scat_dispersion_real
_atom_type_scat_dispersion_imag
_atom_type_scat_source
C C 0.0033 0.0016 'International Tables Vol C Tables 4.2.6.8 and 6.1.1.4'
H H 0.0000 0.0000 'International Tables Vol C Tables 4.2.6.8 and 6.1.1.4'
N N 0.0061 0.0033 'International Tables Vol C Tables 4.2.6.8 and 6.1.1.4'
O O 0.0106 0.0060 'International Tables Vol C Tables 4.2.6.8 and 6.1.1.4'
Tb Tb -0.1723 4.1537 'International Tables Vol C Tables 4.2.6.8 and 6.1.1.4'
Pt Pt -1.7033 8.3905 'International Tables Vol C Tables 4.2.6.8 and 6.1.1.4'
Au Au -2.0133 8.8022 'International Tables Vol C Tables 4.2.6.8 and 6.1.1.4'

loop_
_geom_angle_atom_site_label_1
_geom_angle_atom_site_label_2
_geom_angle_atom_site_label_3
_geom_angle
_geom_angle_site_symmetry_1
_geom_angle_site_symmetry_3
O1 Tb1 O2 71.89(10) . .
O1 Tb1 O3 108.17(12) . .
O2 Tb1 O3 74.47(11) . .
O1 Tb1 O4 143.89(10) . .
O2 Tb1 O4 142.99(10) . .
O3 Tb1 O4 81.98(12) . .
O1 Tb1 N3 76.33(11) . .
O2 Tb1 N3 123.20(11) . .
O3 Tb1 N3 72.49(11) . .
O4 Tb1 N3 74.02(11) . .
O1 Tb1 N1 142.15(12) . .
O2 Tb1 N1 75.74(11) . .
O3 Tb1 N1 80.91(12) . .
O4 Tb1 N1 72.62(11) . .
N3 Tb1 N1 139.63(12) . .
O1 Tb1 N8 77.87(12) . .
O2 Tb1 N8 77.98(12) . .
O3 Tb1 N8 147.95(12) . .
O4 Tb1 N8 112.16(12) . .
N3 Tb1 N8 138.02(12) . .
N1 Tb1 N8 76.68(13) . .
O1 Tb1 N7 76.15(11) . .
O2 Tb1 N7 134.04(12) . .
O3 Tb1 N7 148.33(12) . .
O4 Tb1 N7 78.12(11) . .
N3 Tb1 N7 78.45(12) . .
N1 Tb1 N7 115.54(12) . .
N8 Tb1 N7 63.49(13) . .
C3 Pt1 C6 91.15(17) . .
C3 Pt1 C5 177.18(18) . .
C6 Pt1 C5 91.17(18) . .
C3 Pt1 C4 88.91(17) . .
C6 Pt1 C4 178.45(19) . .
C5 Pt1 C4 88.74(18) . .
C3 Pt1 Au1 87.76(12) . 1_545
C6 Pt1 Au1 92.41(13) . 1_545
C5 Pt1 Au1 93.75(14) . 1_545
C4 Pt1 Au1 89.14(14) . 1_545
C1 Au1 C2 177.72(19) . .
C1 Au1 Pt1 89.19(12) . 1_565
C2 Au1 Pt1 90.05(13) . 1_565
C1 Au1 Au1 99.03(13) . 2_675
C2 Au1 Au1 83.05(13) . 2_675
Pt1 Au1 Au1 133.445(10) 1_565 2_675
N1 C1 Au1 176.4(4) . .
N2 C2 Au1 177.1(4) . .
N3 C3 Pt1 177.2(4) . .
N4 C4 Pt1 178.6(4) . .
N5 C5 Pt1 175.9(4) . .
N6 C6 Pt1 177.3(5) . .
N7 C7 C8 123.6(6) . .
N7 C7 H7 118.2 . .
C8 C7 H7 118.2 . .
C9 C8 C7 117.7(6) . .
C9 C8 H8 121.1 . .
C7 C8 H8 121.1 . .
C10 C9 C8 119.2(6) . .
C10 C9 H9 120.4 . .
C8 C9 H9 120.4 . .
C9 C10 C11 120.0(6) . .
C9 C10 H10 120.0 . .
C11 C10 H10 120.0 . .
N7 C11 C10 121.4(5) . .
N7 C11 C12 116.3(4) . .
C10 C11 C12 122.4(5) . .
N8 C12 C13 121.3(5) . .
N8 C12 C11 116.9(4) . .
C13 C12 C11 121.7(5) . .
C14 C13 C12 118.9(6) . .
C14 C13 H13 120.6 . .
C12 C13 H13 120.6 . .
C15 C14 C13 120.2(6) . .
C15 C14 H14 119.9 . .
C13 C14 H14 119.9 . .
C14 C15 C16 117.7(6) . .
C14 C15 H15 121.1 . .
C16 C15 H15 121.1 . .
N8 C16 C15 123.8(6) . .
N8 C16 H16 118.1 . .
C15 C16 H16 118.1 . .
N9 C17 C18 122.9(5) . .
N9 C17 H17 118.5 . .
C18 C17 H17 118.5 . .
C19 C18 C17 119.2(5) . .
C19 C18 H18 120.4 . .
C17 C18 H18 120.4 . .
C18 C19 C20 118.0(5) . .
C18 C19 H19 121.0 . .
C20 C19 H19 121.0 . .
C19 C20 C21 121.4(5) . .
C19 C20 H20 119.3 . .
C21 C20 H20 119.3 . .
N9 C21 C20 121.5(4) . .
N9 C21 C22 115.4(4) . .
C20 C21 C22 123.1(4) . .
N10 C22 C23 121.3(4) . .
N10 C22 C21 117.7(4) . .
C23 C22 C21 120.9(4) . .
C24 C23 C22 118.5(5) . .
C24 C23 H23 120.8 . .
C22 C23 H23 120.8 . .
C25 C24 C23 120.0(5) . .
C25 C24 H24 120.0 . .
C23 C24 H24 120.0 . .
C24 C25 C26 118.5(5) . .
C24 C25 H25 120.8 . .
C26 C25 H25 120.8 . .
N10 C26 C25 123.3(5) . .
N10 C26 H26 118.3 . .
C25 C26 H26 118.3 . .
N11 C27 C28 121.5(4) . .
N11 C27 C27 116.7(5) . 2_666
C28 C27 C27 121.8(6) . 2_666
C27 C28 C29 120.2(5) . .
C27 C28 H28 119.9 . .
C29 C28 H28 119.9 . .
C30 C29 C28 118.4(5) . .
C30 C29 H29 120.8 . .
C28 C29 H29 120.8 . .
C29 C30 C31 118.4(5) . .
C29 C30 H30 120.8 . .
C31 C30 H30 120.8 . .
N11 C31 C30 124.1(5) . .
N11 C31 H31 117.9 . .
C30 C31 H31 117.9 . .
C1 N1 Tb1 172.6(4) . .
C3 N3 Tb1 177.5(3) . .
C7 N7 C11 117.9(4) . .
C7 N7 Tb1 121.4(3) . .
C11 N7 Tb1 119.4(3) . .
C16 N8 C12 118.1(5) . .
C16 N8 Tb1 121.1(3) . .
C12 N8 Tb1 119.7(3) . .
C17 N9 C21 117.0(4) . .
C26 N10 C22 118.5(4) . .
C31 N11 C27 117.2(4) . .
Tb1 O1 H1A 117.8 . .
Tb1 O1 H1B 116.2 . .
H1A O1 H1B 125.7 . .
Tb1 O2 H2A 110.6 . .
Tb1 O2 H2B 118.6 . .
H2A O2 H2B 129.3 . .
Tb1 O3 H3A 123.6 . .
Tb1 O3 H3B 125.8 . .
H3A O3 H3B 91.6 . .
Tb1 O4 H4A 132.0 . .
Tb1 O4 H4B 115.4 . .
H4A O4 H4B 109.8 . .
H5A O5 H5B 106.6 . .
H6A O6 H6B 105.3 . .

loop_
_geom_bond_atom_site_label_1
_geom_bond_atom_site_label_2
_geom_bond_distance
_geom_bond_site_symmetry_2
Tb1 O1 2.334(3) .
Tb1 O2 2.362(3) .
Tb1 O3 2.365(3) .
Tb1 O4 2.385(3) .
Tb1 N3 2.457(3) .
Tb1 N1 2.474(4) .
Tb1 N8 2.549(4) .
Tb1 N7 2.552(4) .
Pt1 C3 1.981(4) .
Pt1 C6 1.991(5) .
Pt1 C5 1.991(5) .
Pt1 C4 1.993(5) .
Pt1 Au1 3.1987(3) 1_545
Au1 C1 1.981(4) .
Au1 C2 1.990(5) .
Au1 Pt1 3.1987(3) 1_565
Au1 Au1 3.3123(4) 2_675
C1 N1 1.134(5) .
C2 N2 1.124(5) .
C3 N3 1.144(5) .
C4 N4 1.141(6) .
C5 N5 1.133(6) .
C6 N6 1.139(6) .
C7 N7 1.329(6) .
C7 C8 1.383(7) .
C7 H7 0.9300 .
C8 C9 1.380(9) .
C8 H8 0.9300 .
C9 C10 1.359(8) .
C9 H9 0.9300 .
C10 C11 1.383(7) .
C10 H10 0.9300 .
C11 N7 1.344(6) .
C11 C12 1.484(7) .
C12 N8 1.336(6) .
C12 C13 1.395(7) .
C13 C14 1.375(9) .
C13 H13 0.9300 .
C14 C15 1.351(9) .
C14 H14 0.9300 .
C15 C16 1.386(8) .
C15 H15 0.9300 .
C16 N8 1.328(6) .
C16 H16 0.9300 .
C17 N9 1.349(6) .
C17 C18 1.391(8) .
C17 H17 0.9300 .
C18 C19 1.366(8) .
C18 H18 0.9300 .
C19 C20 1.366(7) .
C19 H19 0.9300 .
C20 C21 1.371(6) .
C20 H20 0.9300 .
C21 N9 1.356(5) .
C21 C22 1.483(6) .
C22 N10 1.343(5) .
C22 C23 1.398(6) .
C23 C24 1.374(7) .
C23 H23 0.9300 .
C24 C25 1.364(8) .
C24 H24 0.9300 .
C25 C26 1.369(7) .
C25 H25 0.9300 .
C26 N10 1.331(6) .
C26 H26 0.9300 .
C27 N11 1.344(6) .
C27 C28 1.368(6) .
C27 C27 1.486(9) 2_666
C28 C29 1.382(7) .
C28 H28 0.9300 .
C29 C30 1.355(7) .
C29 H29 0.9300 .
C30 C31 1.373(7) .
C30 H30 0.9300 .
C31 N11 1.330(6) .
C31 H31 0.9300 .
O1 H1A 0.8500 .
O1 H1B 0.8500 .
O2 H2A 0.8500 .
O2 H2B 0.8499 .
O3 H3A 0.8500 .
O3 H3B 0.8501 .
O4 H4A 0.8501 .
O4 H4B 0.8500 .
O5 H5A 0.8500 .
O5 H5B 0.8498 .
O6 H6A 0.8499 .
O6 H6B 0.8499 .

loop_
_geom_hbond_atom_site_label_D
_geom_hbond_atom_site_label_H
_geom_hbond_atom_site_label_A
_geom_hbond_distance_DH
_geom_hbond_distance_HA
_geom_hbond_distance_DA
_geom_hbond_angle_DHA
_geom_hbond_site_symmetry_A
O1 H1A O6 0.85 1.91 2.704(4) 155.0 1_655
O1 H1B N9 0.85 1.92 2.762(5) 168.4 .
O2 H2A N10 0.85 1.88 2.718(5) 167.1 .
O2 H2B N4 0.85 2.46 3.232(5) 151.0 1_565
O3 H3A O5 0.85 1.92 2.713(5) 154.7 .
O3 H3B N5 0.85 2.08 2.782(5) 140.1 1_565
O4 H4A N2 0.85 2.06 2.896(5) 166.5 1_545
O4 H4B N2 0.85 2.01 2.815(5) 156.8 2_675
O5 H5A N6 0.85 2.28 3.084(6) 157.4 .
O5 H5B N11 0.85 2.08 2.926(5) 172.8 .
O6 H6A N4 0.85 2.21 3.054(6) 169.2 1_455
O6 H6B N6 0.85 2.08 2.924(5) 171.0 .
